data_8103062
loop_
_publ_author_name
'Kr\"uger, Hannes'
'Kahlenberg, Volker'

_publ_contact_author_address
;Institut f\"ur Mineralogie und Petrographie
Universit\"at Innsbruck
Innrain 52
A-6020 Innsbruck
Austria
;
_publ_contact_author_email Hannes.Krueger@uibk.ac.at
_publ_contact_author_fax 43(512)5072926
_publ_contact_author_name 'Kr\"uger, Hannes'
_publ_contact_author_phone 43(512)5075502
_publ_section_title
;
 Ca2NaSiO4F: a new monoclinic polymorph
;
_journal_issue 6
_journal_name_full 'Zeitschrift f\"ur Kristallographie - Crystalline Materials'
_journal_page_first 382
_journal_page_last 388
_journal_paper_doi 10.1524/zkri.2008.0038
_journal_volume 223
_journal_year 2008
_chemical_formula_sum 'Ca2 F Na O4 Si'
_chemical_formula_weight 214.23
_space_group_IT_number 14
_symmetry_cell_setting monoclinic
_symmetry_space_group_name_Hall '-P 2ybc'
_symmetry_space_group_name_H-M 'P 1 21/c 1'
_audit_contact_author_address
;
  Institut f\"ur Mineralogie und Petrographie
  Universit\"at Innsbruck
  Innrain 52
  A-6020 Innsbruck
  Austria
;
_audit_contact_author_email Hannes.Krueger@uibk.ac.at
_audit_contact_author_fax 43(512)5072926
_audit_contact_author_name 'Kr\"uger, Hannes'
_audit_contact_author_phone 43(512)5075502
_audit_creation_date 2007-09-11
_audit_creation_method
;
  Jana2000 Version : 10/08/2007
  STOE X-RED
  enCIFer 1.2
;
_cell_angle_alpha 90.00
_cell_angle_beta 113.231(4)
_cell_angle_gamma 90.00
_cell_formula_units_Z 8
_cell_length_a 13.5385(8)
_cell_length_b 7.1338(4)
_cell_length_c 10.6689(6)
_cell_measurement_reflns_used 8990
_cell_measurement_temperature 298
_cell_measurement_theta_max 29.57
_cell_measurement_theta_min 3.26
_cell_volume 946.87(10)
_computing_cell_refinement 'STOE X-AREA'
_computing_data_collection 'STOE X-AREA'
_computing_data_reduction 'STOE X-RED'
_computing_structure_refinement 'Jana2000 (Petricek, Dusek & Palatinus, 2000)'
_diffrn_ambient_temperature 298
_diffrn_detector 'image plate (34 cm diameter)'
_diffrn_detector_area_resol_mean 6.67
_diffrn_detector_type STOE
_diffrn_measurement_details ' 180 frames, detector distance = 100 mm'
_diffrn_measurement_device '2-circle goniometer'
_diffrn_measurement_device_type 'STOE IPDS 2'
_diffrn_measurement_method 'rotation method'
_diffrn_radiation_collimation '0.5 mm diameter, multiple pinhole'
_diffrn_radiation_monochromator 'plane graphite'
_diffrn_radiation_polarisn_norm 0
_diffrn_radiation_type 'Mo K\a'
_diffrn_radiation_wavelength 0.71073
_diffrn_reflns_av_R_equivalents 0.0325
_diffrn_reflns_av_sigmaI/netI 0.0086
_diffrn_reflns_av_unetI/netI 0.0299
_diffrn_reflns_limit_h_max 18
_diffrn_reflns_limit_h_min -18
_diffrn_reflns_limit_k_max 9
_diffrn_reflns_limit_k_min -9
_diffrn_reflns_limit_l_max 14
_diffrn_reflns_limit_l_min -14
_diffrn_reflns_number 9228
_diffrn_reflns_theta_max 29.22
_diffrn_reflns_theta_min 1.64
_diffrn_source 'sealed X-ray tube, 12 x 0.4 mm long-fine focus'
_diffrn_source_current 40
_diffrn_source_power 2.00
_diffrn_source_voltage 50
_exptl_absorpt_coefficient_mu 2.68
_exptl_absorpt_correction_T_max 0.9298
_exptl_absorpt_correction_T_min 0.7002
_exptl_absorpt_correction_type integration
_exptl_crystal_colour colourless
_exptl_crystal_density_diffrn 3.006
_exptl_crystal_description plate
_exptl_crystal_F_000 848
_exptl_crystal_size_max 0.210
_exptl_crystal_size_mid 0.123
_exptl_crystal_size_min 0.030
_refine_diff_density_max 0.51
_refine_diff_density_min -0.52
_refine_ls_extinction_coef 2749(**)
_refine_ls_extinction_method 'B-C type 1 Gaussian isotropic (Becker & Coppens, 1974)'
_refine_ls_goodness_of_fit_gt 2.06
_refine_ls_goodness_of_fit_ref 1.98
_refine_ls_number_parameters 170
_refine_ls_number_reflns 2554
_refine_ls_R_factor_all 0.0354
_refine_ls_R_factor_gt 0.0299
_refine_ls_shift/su_max 0.0002
_refine_ls_shift/su_mean 0.0000
_refine_ls_structure_factor_coef F
_refine_ls_weighting_details w=1/(\s^2^(F)+0.0001F^2^)
_refine_ls_weighting_scheme sigma
_refine_ls_wR_factor_gt 0.0320
_refine_ls_wR_factor_ref 0.0327
_reflns_d_resolution_high 0.728
_reflns_d_resolution_low 12.441
_reflns_number_gt 2271
_reflns_number_total 2554
_reflns_threshold_expression I>3\s(I)
_cod_data_source_file Ca2NaSiO4F_monoclinic.cif
_cod_data_source_block Ca2NaSiO4F_monoclinic
_cod_original_cell_volume 946.87(9)
_cod_original_sg_symbol_Hall '-P 2ycb'
_cod_original_formula_sum 'Ca2 Na Si O4 F'
_cod_database_code 8103062

loop_
_symmetry_equiv_pos_site_id
_symmetry_equiv_pos_as_xyz
1 x,y,z
2 -x,1/2+y,1/2-z
3 -x,-y,-z
4 x,1/2-y,1/2+z

loop_
_atom_site_label
_atom_site_type_symbol
_atom_site_fract_x
_atom_site_fract_y
_atom_site_fract_z
_atom_site_adp_type
_atom_site_U_iso_or_equiv
_atom_site_symmetry_multiplicity
_atom_site_occupancy
_atom_site_calc_flag
_atom_site_refinement_flags
_atom_site_disorder_assembly
_atom_site_disorder_group
Ca1 Ca 0.16801(6) -0.00218(13) 0.19945(8) Uani 0.0126(2) 4 0.914(19) d . . .
Can1 Na 0.168013 -0.002181 0.199448 Uani 0.0126(2) 4 0.086(19) d . . .
Ca2 Ca 0.08900(8) -0.23290(14) 0.41111(10) Uani 0.0134(4) 4 0.729(11) d . . .
Can2 Na 0.088995 -0.232897 0.411109 Uani 0.0134(4) 4 0.271(11) d . . .
Ca3 Ca 0.32762(7) 0.00507(10) 0.54024(11) Uani 0.0128(2) 4 0.958(9) d . . .
Can3 Na 0.327622 0.00507 0.540237 Uani 0.0128(2) 4 0.042(9) d . . .
Ca4 Ca 0.58999(7) 0.26037(15) 0.67955(10) Uani 0.0139(3) 4 0.937(11) d . . .
Can4 Na 0.589991 0.260371 0.679551 Uani 0.0139(3) 4 0.063(11) d . . .
Si1 Si 0.08226(10) 0.24585(12) -0.06008(12) Uani 0.0094(3) 4 1 d . . .
Si2 Si 0.41848(9) 0.24486(12) 0.35871(12) Uani 0.0084(3) 4 1 d . . .
Na1 Na 0.17218(10) -0.49258(19) 0.23477(12) Uani 0.0155(4) 4 0.690(11) d . . .
Nac1 Ca 0.172179 -0.49258 0.234774 Uani 0.0155(4) 4 0.310(11) d . . .
Na2 Na 0.33224(11) 0.51527(18) 0.5500(3) Uani 0.0200(5) 4 0.848(10) d . . .
Nac2 Ca 0.332238 0.515269 0.550037 Uani 0.0200(5) 4 0.152(10) d . . .
F1 F 0.2592(2) -0.2445(3) 0.3796(2) Uani 0.0136(8) 4 1 d . . .
F2 F 0.2386(2) -0.2690(3) 0.1200(2) Uani 0.0151(8) 4 1 d . . .
O1 O 0.14791(19) 0.4182(3) -0.0935(2) Uani 0.0152(7) 4 1 d . . .
O2 O 0.1437(2) 0.0468(3) -0.0522(3) Uani 0.0183(8) 4 1 d . . .
O3 O 0.3529(2) 0.0516(3) 0.2939(3) Uani 0.0177(8) 4 1 d . . .
O4 O 0.0815(3) 0.2727(3) 0.0930(3) Uani 0.0146(9) 4 1 d . . .
O5 O 0.3563(2) 0.4269(4) 0.2697(3) Uani 0.0173(8) 4 1 d . . .
O6 O 0.5423(2) 0.2317(3) 0.3701(3) Uani 0.0181(10) 4 1 d . . .
O7 O -0.0417(2) 0.2387(3) -0.1715(3) Uani 0.0185(9) 4 1 d . . .
O8 O 0.4216(3) 0.2608(3) 0.5140(3) Uani 0.0141(8) 4 1 d . . .

loop_
_atom_site_aniso_label
_atom_site_aniso_type_symbol
_atom_site_aniso_U_11
_atom_site_aniso_U_22
_atom_site_aniso_U_33
_atom_site_aniso_U_12
_atom_site_aniso_U_13
_atom_site_aniso_U_23
Ca1 Ca 0.0118(3) 0.0120(4) 0.0133(3) 0.0004(2) 0.0042(3) 0.0005(3)
Can1 Na 0.0118(3) 0.0120(4) 0.0133(3) 0.0004(2) 0.0042(3) 0.0005(3)
Ca2 Ca 0.0108(5) 0.0122(5) 0.0148(5) -0.0010(3) 0.0023(4) 0.0011(3)
Can2 Na 0.0108(5) 0.0122(5) 0.0148(5) -0.0010(3) 0.0023(4) 0.0011(3)
Ca3 Ca 0.0115(4) 0.0117(4) 0.0140(3) -0.0008(3) 0.0037(2) -0.0006(3)
Can3 Na 0.0115(4) 0.0117(4) 0.0140(3) -0.0008(3) 0.0037(2) -0.0006(3)
Ca4 Ca 0.0113(4) 0.0128(4) 0.0162(5) 0.0006(2) 0.0039(4) -0.0015(3)
Can4 Na 0.0113(4) 0.0128(4) 0.0162(5) 0.0006(2) 0.0039(4) -0.0015(3)
Si1 Si 0.0085(5) 0.0084(4) 0.0099(4) -0.0005(3) 0.0022(4) 0.0001(3)
Si2 Si 0.0083(5) 0.0076(4) 0.0083(4) 0.0000(3) 0.0023(4) 0.0008(3)
Na1 Na 0.0160(6) 0.0130(6) 0.0173(6) -0.0026(3) 0.0062(4) -0.0022(4)
Nac1 Ca 0.0160(6) 0.0130(6) 0.0173(6) -0.0026(3) 0.0062(4) -0.0022(4)
Na2 Na 0.0166(7) 0.0165(7) 0.0258(8) 0.0002(5) 0.0074(6) 0.0014(6)
Nac2 Ca 0.0166(7) 0.0165(7) 0.0258(8) 0.0002(5) 0.0074(6) 0.0014(6)
F1 F 0.0153(12) 0.0141(12) 0.0121(10) -0.0027(6) 0.0064(10) -0.0015(5)
F2 F 0.0161(12) 0.0159(11) 0.0130(10) 0.0021(6) 0.0056(10) 0.0013(6)
O1 O 0.0150(10) 0.0124(10) 0.0190(11) -0.0013(8) 0.0074(9) 0.0014(8)
O2 O 0.0192(11) 0.0139(10) 0.0209(11) 0.0046(8) 0.0068(10) -0.0025(10)
O3 O 0.0140(9) 0.0115(10) 0.0256(13) -0.0019(8) 0.0057(10) -0.0032(10)
O4 O 0.0172(14) 0.0156(11) 0.0126(11) -0.0003(8) 0.0076(10) -0.0010(8)
O5 O 0.0165(10) 0.0134(11) 0.0205(12) 0.0030(8) 0.0056(9) 0.0068(8)
O6 O 0.0113(13) 0.0190(12) 0.0257(16) -0.0010(7) 0.0090(13) 0.0007(9)
O7 O 0.0111(12) 0.0172(12) 0.0220(15) -0.0013(8) 0.0010(12) 0.0020(8)
O8 O 0.0151(13) 0.0174(12) 0.0104(11) -0.0008(8) 0.0057(10) 0.0002(7)

loop_
_atom_type_symbol
_atom_type_scat_dispersion_real
_atom_type_scat_dispersion_imag
_atom_type_scat_source
_atom_type_scat_Cromer_Mann_a1
_atom_type_scat_Cromer_Mann_b1
_atom_type_scat_Cromer_Mann_a2
_atom_type_scat_Cromer_Mann_b2
_atom_type_scat_Cromer_Mann_a3
_atom_type_scat_Cromer_Mann_b3
_atom_type_scat_Cromer_Mann_a4
_atom_type_scat_Cromer_Mann_b4
_atom_type_scat_Cromer_Mann_c
O 0.011 0.006 'International Tables Vol C Tables  4.2.6.8 and 6.1.1.4' 3.0485 13.2771 2.2868 5.7011 1.5463 0.3239 0.867 32.908901 0.2508
F 0.017 0.010 'International Tables Vol C Tables  4.2.6.8 and 6.1.1.4' 3.5392 10.2825 2.6412 4.2944 1.517 0.2615 1.0243 26.1476 0.2776
Na 0.036 0.025 'International Tables Vol C Tables  4.2.6.8 and 6.1.1.4' 4.7626 3.285 3.1736 8.8422 1.2674 0.3136 1.1128 129.423996 0.676
Si 0.082 0.070 'International Tables Vol C Tables  4.2.6.8 and 6.1.1.4' 6.2915 2.4386 3.0353 32.333698 1.9891 0.6785 1.541 81.693703 1.1407
Ca 0.226 0.306 'International Tables Vol C Tables  4.2.6.8 and 6.1.1.4' 8.6266 10.4421 7.3873 0.6599 1.5899 85.748398 1.0211 178.436996 1.3751

loop_
_exptl_crystal_face_index_h
_exptl_crystal_face_index_k
_exptl_crystal_face_index_l
_exptl_crystal_face_perp_dist
-6 0 -1 0.0070
-6 -1 -1 0.0110
7 -6 1 0.0980
-1 6 0 0.1090
7 -1 -7 0.0540
1 0 0 0.0230
7 1 0 0.0240
-3 1 4 0.0700
-6 1 9 0.0800
1 0 -2 0.0590
